data_4312902
loop_
_publ_author_name
Effendy
'Fabio Marchetti'
'Claudio Pettinari'
'Riccardo Pettinari'
'Brian W. Skelton'
'Allan H. White'

_publ_contact_author_address
;
   Department of Chemistry
   University of Western Australia
   35 Stirling Highway
   Crawley
   Western Australia 6009
   Australia
;
_publ_contact_author_email bws@crystal.uwa.edu.au
_publ_contact_author_fax (+61)_08_9380_1118
_publ_contact_author_name 'Skelton, B. W.'
_publ_contact_author_phone (+61)_08-9380_3481
_publ_section_title
;
 Synthesis and Spectroscopic Characterization of Silver(I) Complexes with
 the Bis(1,2,4-triazol-1-yl)alkane Ligand tz2(CH2). X-ray Structures of
 Two- and Three-Dimensional Coordination Polymers
;
_journal_name_full 'Inorganic Chemistry'
_journal_page_first 112
_journal_page_last 117
_journal_paper_doi 10.1021/ic025981q
_journal_volume 42
_journal_year 2003
_chemical_formula_sum 'C25 H27 Ag3 F9 N25 O9 S3'
_chemical_formula_weight 1412.44
_space_group_IT_number 19
_symmetry_cell_setting orthorhombic
_symmetry_space_group_name_Hall 'P 2ac 2ab'
_symmetry_space_group_name_H-M 'P 21 21 21'
_cell_angle_alpha 90.00000
_cell_angle_beta 90.00000
_cell_angle_gamma 90.00000
_cell_formula_units_Z 4
_cell_length_a 10.6850(10)
_cell_length_b 11.8210(10)
_cell_length_c 36.625(4)
_cell_measurement_reflns_used 7603
_cell_measurement_temperature 150
_cell_measurement_theta_max 21.2
_cell_measurement_theta_min 1.11
_cell_volume 4626.0(8)
_computing_cell_refinement 'Siemens SAINT (Siemens, 1995)'
_computing_data_collection 'Siemens SMART (Siemens, 1995)'
_computing_data_reduction 'xtal ADDREF SORTRF'
_computing_molecular_graphics xtal
_computing_publication_material 'xtal BONDLA CIFIO'
_computing_structure_refinement 'xtal CRYLSQ'
_computing_structure_solution xtal
_diffrn_ambient_temperature 150
_diffrn_measurement_device_type
;
Bruker SMART CCD diffractometer
;
_diffrn_measurement_method '\w scans'
_diffrn_radiation_detector 'CCD area detector'
_diffrn_radiation_monochromator graphite
_diffrn_radiation_source 'sealed tube'
_diffrn_radiation_type 'Mo K\a'
_diffrn_radiation_wavelength .71073
_diffrn_reflns_av_R_equivalents .057
_diffrn_reflns_av_sigmaI/netI .114
_diffrn_reflns_limit_h_max 14
_diffrn_reflns_limit_h_min -14
_diffrn_reflns_limit_k_max 16
_diffrn_reflns_limit_k_min 0
_diffrn_reflns_limit_l_max 48
_diffrn_reflns_limit_l_min 0
_diffrn_reflns_number 45716
_diffrn_reflns_theta_max 29.35
_diffrn_reflns_theta_min 1.11
_diffrn_standards_decay_% 0
_exptl_absorpt_coefficient_mu 1.507
_exptl_absorpt_correction_T_max .86
_exptl_absorpt_correction_T_min .64
_exptl_absorpt_correction_type multi-scan
_exptl_absorpt_process_details
;
 SADABS; Sheldrick, 1996
;
_exptl_crystal_colour colourless
_exptl_crystal_density_diffrn 2.028
_exptl_crystal_description bar
_exptl_crystal_F_000 2776
_exptl_crystal_size_max .22
_exptl_crystal_size_mid .09
_exptl_crystal_size_min .07
_refine_diff_density_max 1.134
_refine_diff_density_min -.672
_refine_ls_abs_structure_details 'Flack xabs refined'
_refine_ls_abs_structure_Flack -.05(4)
_refine_ls_goodness_of_fit_all 1.398
_refine_ls_goodness_of_fit_ref 1.49
_refine_ls_hydrogen_treatment noref
_refine_ls_matrix_type full
_refine_ls_number_constraints 0
_refine_ls_number_parameters 661
_refine_ls_number_reflns 4417.5
_refine_ls_number_restraints 0
_refine_ls_R_factor_all .085
_refine_ls_R_factor_gt .05
_refine_ls_shift/su_max .029
_refine_ls_shift/su_mean .002
_refine_ls_structure_factor_coef F
_refine_ls_weighting_scheme calc
_refine_ls_wR_factor_all .058
_refine_ls_wR_factor_ref .051
_reflns_d_resolution_high .725
_reflns_d_resolution_low 18.246
_reflns_Friedel_coverage .884
_reflns_limit_h_max 14
_reflns_limit_h_min 0
_reflns_limit_k_max 16
_reflns_limit_k_min 0
_reflns_limit_l_max 48
_reflns_limit_l_min 0
_reflns_number_gt 4546
_reflns_number_total 6522
_reflns_threshold_expression 'F    > 4.00 sig(F   )'
_cod_data_source_file ic025981q_s1_4.cif
_cod_data_source_block tfsn6
_cod_original_sg_symbol_Hall p_2ac_2ab
_cod_database_code 4312902

loop_
_symmetry_equiv_pos_as_xyz
+x,+y,+z
1/2-x,-y,1/2+z
1/2+x,1/2-y,-z
-x,1/2+y,1/2-z

loop_
_atom_site_label
_atom_site_fract_x
_atom_site_fract_y
_atom_site_fract_z
_atom_site_U_iso_or_equiv
_atom_site_adp_type
_atom_site_calc_flag
_atom_site_calc_attached_atom
_atom_site_occupancy
_atom_site_disorder_assembly
_atom_site_disorder_group
Ag1 .40318(7) .43974(7) .70989(2) .0337(4) Uani ? ? 1.00000 ? ?
Ag2 .89405(8) 1.17055(6) .64033(2) .0338(4) Uani ? ? 1.00000 ? ?
Ag3 .36050(8) .86199(8) .55654(3) .0474(5) Uani ? ? 1.00000 ? ?
C1 .7815(11) .7715(9) .7207(3) .039(6) Uani ? ? 1.00000 ? ?
N111 .6576(8) .7267(7) .7267(2) .032(5) Uani ? ? 1.00000 ? ?
N112 .5907(8) .7532(7) .7571(2) .033(5) Uani ? ? 1.00000 ? ?
C113 .4982(10) .6819(9) .7559(3) .033(6) Uani ? ? 1.00000 ? ?
N114 .5018(9) .6096(8) .7274(2) .039(5) Uani ? ? 1.00000 ? ?
C115 .6014(11) .6399(8) .7094(3) .036(5) Uani ? ? 1.00000 ? ?
N121 .7815(8) .8895(7) .7105(2) .036(5) Uani ? ? 1.00000 ? ?
N122 .7565(9) .9702(7) .7362(2) .038(5) Uani ? ? 1.00000 ? ?
C123 .7809(11) 1.0629(10) .7175(3) .044(7) Uani ? ? 1.00000 ? ?
N124 .8191(8) 1.0463(7) .6823(2) .036(5) Uani ? ? 1.00000 ? ?
C125 .8198(10) .9365(10) .6796(3) .042(7) Uani ? ? 1.00000 ? ?
C2 .6448(11) .2781(9) .5782(3) .033(6) Uani ? ? 1.00000 ? ?
N211 .6299(8) .3145(7) .6155(2) .032(5) Uani ? ? 1.00000 ? ?
N212 .7224(7) .2977(7) .6408(2) .030(5) Uani ? ? 1.00000 ? ?
C213 .6729(10) .3389(9) .6703(3) .034(6) Uani ? ? 1.00000 ? ?
N214 .5563(8) .3817(7) .6669(2) .032(5) Uani ? ? 1.00000 ? ?
C215 .5332(9) .3647(9) .6316(3) .031(6) Uani ? ? 1.00000 ? ?
N221 .6120(8) .1579(7) .5747(2) .031(5) Uani ? ? 1.00000 ? ?
N222 .6924(9) .0774(8) .5865(2) .039(5) Uani ? ? 1.00000 ? ?
C223 .6315(11) -.0162(9) .5797(3) .032(6) Uani ? ? 1.00000 ? ?
N224 .5118(9) -.0003(7) .5652(2) .040(6) Uani ? ? 1.00000 ? ?
C225 .5090(11) .1099(9) .5626(3) .037(6) Uani ? ? 1.00000 ? ?
C3 .1534(11) .5878(8) .6738(3) .036(6) Uani ? ? 1.00000 ? ?
N311 .1273(7) .4688(6) .6695(2) .026(4) Uani ? ? 1.00000 ? ?
N312 .2163(8) .3911(7) .6780(2) .030(5) Uani ? ? 1.00000 ? ?
C313 .1589(10) .2954(9) .6707(3) .029(6) Uani ? ? 1.00000 ? ?
N314 .0415(8) .3076(7) .6580(2) .029(5) Uani ? ? 1.00000 ? ?
C315 .0237(9) .4169(10) .6583(3) .032(6) Uani ? ? 1.00000 ? ?
N321 .2345(7) .6321(7) .6456(2) .032(5) Uani ? ? 1.00000 ? ?
N322 .3562(8) .5967(7) .6434(3) .041(5) Uani ? ? 1.00000 ? ?
C323 .3980(11) .6573(9) .6165(3) .045(7) Uani ? ? 1.00000 ? ?
N324 .3173(8) .7275(8) .6015(3) .040(5) Uani ? ? 1.00000 ? ?
C325 .2129(10) .7096(9) .6199(3) .034(6) Uani ? ? 1.00000 ? ?
C4 1.1266(12) 1.0087(10) .5104(3) .047(7) Uani ? ? 1.00000 ? ?
N411 1.1026(9) 1.0295(7) .5486(2) .040(5) Uani ? ? 1.00000 ? ?
N412 1.1897(9) 1.0022(9) .5742(3) .045(6) Uani ? ? 1.00000 ? ?
C413 1.1305(11) 1.0248(9) .6041(3) .040(7) Uani ? ? 1.00000 ? ?
N414 1.0134(8) 1.0684(8) .5997(2) .038(5) Uani ? ? 1.00000 ? ?
C415 .9978(10) 1.0681(10) .5653(3) .042(7) Uani ? ? 1.00000 ? ?
N421 1.0942(10) .8955(8) .5013(2) .042(5) Uani ? ? 1.00000 ? ?
N422 1.1653(10) .8072(9) .5130(2) .049(6) Uani ? ? 1.00000 ? ?
C423 1.1079(13) .7177(10) .4994(3) .045(7) Uani ? ? 1.00000 ? ?
N424 1.0019(10) .7436(8) .4808(2) .046(6) Uani ? ? 1.00000 ? ?
C425 .9970(11) .8545(10) .4825(3) .044(7) Uani ? ? 1.00000 ? ?
S01 .1432(3) .8506(3) .72438(9) .055(2) Uani ? ? 1.00000 ? ?
O11 .2604(8) .8077(8) .7365(3) .063(6) Uani ? ? 1.00000 ? ?
O12 .0396(10) .8067(9) .7447(4) .111(10) Uani ? ? 1.00000 ? ?
O13 .1248(15) .8559(8) .6861(3) .127(10) Uani ? ? 1.00000 ? ?
C01 .1512(12) .9926(11) .7364(3) .050(8) Uani ? ? 1.00000 ? ?
F11 .0486(9) 1.0528(8) .7281(3) .099(7) Uani ? ? 1.00000 ? ?
F12 .2453(9) 1.0483(7) .7227(2) .075(6) Uani ? ? 1.00000 ? ?
F13 .1616(9) 1.0066(7) .7731(2) .083(6) Uani ? ? 1.00000 ? ?
S02 .2841(3) .3597(2) .52198(7) .0348(14) Uani ? ? 1.00000 ? ?
O21 .2558(10) .4538(8) .4999(2) .073(7) Uani ? ? 1.00000 ? ?
O22 .2612(10) .2502(8) .5065(2) .067(6) Uani ? ? 1.00000 ? ?
O23 .4014(8) .3729(7) .5408(2) .058(5) Uani ? ? 1.00000 ? ?
C02 .1748(13) .3671(15) .5585(4) .070(10) Uani ? ? 1.00000 ? ?
F21 .2001(13) .2841(11) .5829(2) .125(9) Uani ? ? 1.00000 ? ?
F22 .1800(10) .4646(9) .5760(3) .115(8) Uani ? ? 1.00000 ? ?
F23 .0611(8) .3499(11) .5486(3) .123(8) Uani ? ? 1.00000 ? ?
S03 .7893(3) .6612(3) .61868(9) .057(2) Uani ? ? 1.00000 ? ?
O31 .693(2) .736(2) .6149(6) .049(7) Uiso ? ? .50000 ? ?
O32 .913(2) .7109(17) .6352(5) .069(5) Uiso ? ? .50000 ? ?
O33 .774(2) .5641(17) .6391(5) .069(5) Uiso ? ? .50000 ? ?
C03 .831(4) .610(4) .5759(11) .097(12) Uiso ? ? .50000 ? ?
F31 .931(2) .545(2) .5767(6) .121(8) Uiso ? ? .50000 ? ?
F32 .724(3) .557(3) .5666(8) .156(10) Uiso ? ? .50000 ? ?
F33 .836(2) .667(2) .5504(7) .129(8) Uiso ? ? .50000 ? ?
O31' .6943(17) .7479(15) .6252(5) .028(5) Uiso ? ? .50000 ? ?
O32' .848(2) .6198(17) .6460(5) .067(5) Uiso ? ? .50000 ? ?
O33' .710(3) .556(2) .5960(8) .112(8) Uiso ? ? .50000 ? ?
C03' .882(3) .706(2) .5787(7) .051(6) Uiso ? ? .50000 ? ?
F31' .9660(14) .6287(14) .5723(4) .058(4) Uiso ? ? .50000 ? ?
F32' .8320(16) .7525(16) .5558(5) .076(5) Uiso ? ? .50000 ? ?
F33' .934(2) .796(2) .5978(6) .115(7) Uiso ? ? .50000 ? ?
N51 .4212(13) .1173(10) .6496(3) .070(8) Uani ? ? 1.00000 ? ?
C51 .4469(12) .0253(12) .6591(3) .049(8) Uani ? ? 1.00000 ? ?
C52 .4723(15) -.0860(12) .6714(4) .067(9) Uani ? ? 1.00000 ? ?
H1a .82800 .76356 .74288 .04950 Uiso ? ? 1.00000 ? ?
H1b .82033 .72914 .70207 .04950 Uiso ? ? 1.00000 ? ?
H113 .43357 .68059 .77374 .05000 Uiso ? ? 1.00000 ? ?
H115 .62961 .60568 .68716 .05500 Uiso ? ? 1.00000 ? ?
H123 .77219 1.13665 .72770 .05400 Uiso ? ? 1.00000 ? ?
H125 .84466 .89678 .65818 .05100 Uiso ? ? 1.00000 ? ?
H2a .59136 .32146 .56284 .04140 Uiso ? ? 1.00000 ? ?
H2b .72909 .28836 .57092 .04140 Uiso ? ? 1.00000 ? ?
H213 .71670 .33924 .69301 .05000 Uiso ? ? 1.00000 ? ?
H215 .45753 .38589 .61976 .04700 Uiso ? ? 1.00000 ? ?
H223 .66523 -.08943 .58444 .03900 Uiso ? ? 1.00000 ? ?
H225 .43975 .15075 .55300 .04500 Uiso ? ? 1.00000 ? ?
H3a .07584 .62968 .67371 .04010 Uiso ? ? 1.00000 ? ?
H3b .19193 .60043 .69733 .04010 Uiso ? ? 1.00000 ? ?
H313 .19692 .22393 .67425 .04300 Uiso ? ? 1.00000 ? ?
H315 -.05244 .45354 .65154 .04800 Uiso ? ? 1.00000 ? ?
H323 .48181 .64995 .60812 .06600 Uiso ? ? 1.00000 ? ?
H325 .13518 .74628 .61582 .05300 Uiso ? ? 1.00000 ? ?
H4a 1.07955 1.06117 .49551 .04240 Uiso ? ? 1.00000 ? ?
H4b 1.21422 1.02198 .50504 .04240 Uiso ? ? 1.00000 ? ?
H413 1.16610 1.01136 .62740 .05900 Uiso ? ? 1.00000 ? ?
H415 .92410 1.09217 .55298 .06200 Uiso ? ? 1.00000 ? ?
H423 1.13802 .64291 .50240 .06700 Uiso ? ? 1.00000 ? ?
H425 .93331 .90022 .47191 .06700 Uiso ? ? 1.00000 ? ?
H52a .49895 -.08211 .69636 .09800 Uiso ? ? 1.00000 ? ?
H52b .40018 -.13217 .67004 .09800 Uiso ? ? 1.00000 ? ?
H52c .53689 -.11684 .65704 .09800 Uiso ? ? 1.00000 ? ?

loop_
_atom_site_aniso_label
_atom_site_aniso_U_11
_atom_site_aniso_U_22
_atom_site_aniso_U_33
_atom_site_aniso_U_12
_atom_site_aniso_U_13
_atom_site_aniso_U_23
Ag1 .0264(4) .0356(4) .0390(4) -.0025(4) .0004(4) -.0047(4)
Ag2 .0326(4) .0302(4) .0387(4) .0004(4) .0050(4) .0023(4)
Ag3 .0402(5) .0339(5) .0679(6) .0057(4) .0123(4) .0142(5)
C1 .035(6) .024(6) .059(7) .000(5) .009(6) -.001(5)
N111 .028(5) .025(4) .045(5) -.001(4) .011(4) -.002(4)
N112 .025(5) .035(5) .038(5) .006(4) .007(4) -.009(4)
C113 .027(5) .034(6) .039(6) -.002(5) .007(5) -.002(5)
N114 .037(5) .035(5) .045(5) -.006(4) .005(4) .000(4)
C115 .046(6) .030(5) .033(5) -.004(6) .006(5) .003(5)
N121 .036(5) .032(5) .040(5) -.000(4) .015(4) -.004(4)
N122 .044(6) .029(5) .042(5) .005(4) .007(4) .008(4)
C123 .048(7) .031(6) .052(7) .000(6) .005(6) -.006(6)
N124 .041(5) .026(5) .042(5) -.003(4) .006(4) .001(4)
C125 .038(6) .043(7) .043(6) -.011(6) .013(5) -.006(6)
C2 .041(6) .028(5) .030(5) .002(5) .002(5) -.004(5)
N211 .033(5) .029(4) .035(5) .007(4) -.004(4) .004(4)
N212 .025(4) .028(5) .036(5) .002(4) -.007(4) -.003(4)
C213 .039(6) .024(6) .040(6) .000(5) -.010(5) -.002(5)
N214 .030(5) .032(5) .033(5) .002(4) .001(4) .001(4)
C215 .027(5) .027(5) .039(6) .003(5) .003(4) .007(5)
N221 .035(5) .028(5) .030(4) .009(4) .009(4) .004(4)
N222 .040(5) .046(6) .029(5) .023(5) .000(4) .011(4)
C223 .041(7) .025(5) .030(6) .012(5) .004(5) .001(4)
N224 .048(6) .026(5) .046(6) .006(4) .017(5) -.000(4)
C225 .040(7) .031(6) .039(6) .003(5) .016(5) -.007(5)
C3 .039(6) .028(6) .040(6) .004(5) .004(5) -.002(5)
N311 .025(5) .019(4) .035(4) .005(4) .000(4) .003(3)
N312 .028(5) .026(5) .037(5) -.003(4) -.009(4) -.003(4)
C313 .032(6) .030(6) .025(5) .009(5) -.004(4) .000(4)
N314 .026(5) .024(5) .038(5) -.001(4) -.000(4) .009(4)
C315 .022(5) .044(7) .031(6) .004(5) .001(4) .007(5)
N321 .027(5) .030(5) .039(5) -.006(4) -.002(4) .002(4)
N322 .030(5) .040(5) .053(6) -.002(4) -.010(5) .014(5)
C323 .027(5) .038(7) .069(8) -.003(6) .000(6) .003(6)
N324 .032(5) .029(5) .059(6) -.004(4) -.001(5) .014(5)
C325 .041(7) .023(5) .039(6) .004(5) -.008(5) .006(5)
C4 .059(9) .047(7) .036(6) .003(6) -.007(6) .004(5)
N411 .039(5) .043(5) .039(5) .004(5) -.009(5) .000(4)
N412 .035(6) .060(7) .040(5) .014(5) -.005(5) -.005(5)
C413 .041(7) .045(7) .034(6) .011(6) -.009(5) -.004(5)
N414 .036(5) .041(6) .038(5) .008(5) -.008(4) -.009(5)
C415 .035(6) .040(7) .050(7) .013(5) -.009(5) -.010(6)
N421 .046(6) .047(6) .033(5) .014(5) -.003(5) -.005(4)
N422 .055(7) .060(7) .033(5) .030(6) -.004(5) .002(5)
C423 .054(8) .048(7) .034(6) .026(7) -.002(6) .006(6)
N424 .052(6) .044(6) .042(5) .008(5) .001(5) -.005(5)
C425 .047(7) .045(7) .040(6) .016(6) -.014(6) -.011(6)
S01 .057(2) .0430(18) .066(2) .0091(17) -.0198(17) -.0023(16)
O11 .051(6) .053(6) .084(6) .017(5) -.003(5) .021(5)
O12 .064(8) .054(7) .216(14) -.027(6) .010(9) -.006(8)
O13 .241(17) .059(6) .082(7) .056(10) -.080(10) -.036(6)
C01 .032(7) .058(8) .059(8) -.008(6) -.014(6) .004(7)
F11 .072(6) .060(6) .166(9) .024(5) -.044(6) -.034(6)
F12 .089(6) .049(5) .088(6) -.009(5) .014(5) .012(4)
F13 .111(8) .067(5) .070(5) -.003(5) .003(5) -.014(4)
S02 .0370(15) .0332(15) .0341(13) .0012(13) .0007(12) .0005(12)
O21 .093(8) .061(6) .066(6) .003(6) -.027(5) .026(5)
O22 .082(7) .056(6) .062(6) .002(5) .007(5) -.018(5)
O23 .037(5) .056(5) .082(6) -.001(5) -.018(4) .013(5)
C02 .047(9) .089(11) .074(10) -.018(8) .035(8) -.032(10)
F21 .186(12) .137(10) .050(5) -.050(9) .034(7) .018(6)
F22 .106(8) .116(8) .123(8) -.023(7) .044(7) -.081(7)
F23 .041(5) .152(10) .176(10) -.027(6) .039(6) -.064(9)
S03 .067(2) .045(2) .059(2) .0267(18) .0255(18) .0162(17)
N51 .082(9) .062(8) .065(7) .018(7) .022(7) .012(6)
C51 .050(8) .063(9) .035(6) .010(7) .006(6) -.001(6)
C52 .071(10) .056(9) .072(9) .014(8) .006(8) .014(8)

loop_
_atom_type_symbol
_atom_type_description
_atom_type_oxidation_number
_atom_type_number_in_cell
_atom_type_scat_dispersion_real
_atom_type_scat_dispersion_imag
_atom_type_scat_source
C ? 0 100 .002 .002 'Int Tables Vol IV Tables 2.2B and 2.3.1'
H ? 0 108 0 0 'Int Tables Vol IV Tables 2.2B and 2.3.1'
Ag ? 0 12 -1.085 1.101 'Int Tables Vol IV Tables 2.2B and 2.3.1'
F ? 0 36 .014 .01 'Int Tables Vol IV Tables 2.2B and 2.3.1'
N ? 0 100 .004 .003 'Int Tables Vol IV Tables 2.2B and 2.3.1'
O ? 0 36 .008 .006 'Int Tables Vol IV Tables 2.2B and 2.3.1'
S ? 0 12 .11 .124 'Int Tables Vol IV Tables 2.2B and 2.3.1'

loop_
_diffrn_attenuator_code
_diffrn_attenuator_scale
? ?

loop_
_geom_angle_atom_site_label_1
_geom_angle_atom_site_label_2
_geom_angle_atom_site_label_3
_geom_angle_site_symmetry_1
_geom_angle_site_symmetry_2
_geom_angle_site_symmetry_3
_geom_angle
_geom_angle_publ_flag
N114 Ag1 N214 . . . 96.8(3) ?
N114 Ag1 N312 . . . 135.5(3) ?
N114 Ag1 N112 . . '4 646' 127.2(3) ?
N114 Ag1 N122 . . '4 646' 88.3(3) ?
N214 Ag1 N312 . . . 100.5(3) ?
N214 Ag1 N112 . . '4 646' 92.7(3) ?
N214 Ag1 N122 . . '4 646' 169.6(3) ?
N312 Ag1 N112 . . '4 646' 92.7(3) ?
N312 Ag1 N122 . . '4 646' 81.9(3) ?
N112 Ag1 N122 '4 646' . '4 646' 77.1(3) ?
N124 Ag2 N414 . . . 107.1(3) ?
N124 Ag2 N212 . . '1 565' 97.6(3) ?
N124 Ag2 N314 . . '1 665' 119.7(3) ?
N414 Ag2 N212 . . '1 565' 140.0(3) ?
N414 Ag2 N314 . . '1 665' 99.7(3) ?
N212 Ag2 N314 '1 565' . '1 665' 94.6(3) ?
N324 Ag3 N412 . . '1 455' 97.0(3) ?
N324 Ag3 N422 . . '1 455' 95.8(3) ?
N324 Ag3 N224 . . '1 565' 121.3(3) ?
N324 Ag3 N424 . . '3 466' 99.9(3) ?
N412 Ag3 N422 '1 455' . '1 455' 75.7(3) ?
N412 Ag3 N224 '1 455' . '1 565' 90.4(3) ?
N412 Ag3 N424 '1 455' . '3 466' 159.6(3) ?
N422 Ag3 N224 '1 455' . '1 565' 141.9(3) ?
N422 Ag3 N424 '1 455' . '3 466' 91.4(3) ?
N224 Ag3 N424 '1 565' . '3 466' 90.2(3) ?
N111 C1 N121 . . . 113.2(9) ?
N111 C1 H1a . . . 108.3 ?
N111 C1 H1b . . . 108.6 ?
N121 C1 H1a . . . 108.3 ?
N121 C1 H1b . . . 108.9 ?
H1a C1 H1b . . . 109.5 ?
C1 N111 N112 . . . 121.5(8) ?
C1 N111 C115 . . . 128.1(9) ?
N112 N111 C115 . . . 109.0(8) ?
N111 N112 C113 . . . 102.9(8) ?
N111 N112 Ag1 . . '4 656' 125.6(6) ?
C113 N112 Ag1 . . '4 656' 127.1(7) ?
N112 C113 N114 . . . 114.4(9) ?
N112 C113 H113 . . . 122.7 ?
N114 C113 H113 . . . 122.9 ?
Ag1 N114 C113 . . . 137.4(7) ?
Ag1 N114 C115 . . . 117.6(7) ?
C113 N114 C115 . . . 104.0(9) ?
N111 C115 N114 . . . 109.6(9) ?
N111 C115 H115 . . . 125.5 ?
N114 C115 H115 . . . 124.9 ?
C1 N121 N122 . . . 119.7(8) ?
C1 N121 C125 . . . 128.7(9) ?
N122 N121 C125 . . . 110.9(9) ?
N121 N122 C123 . . . 100.6(8) ?
N121 N122 Ag1 . . '4 656' 123.2(6) ?
C123 N122 Ag1 . . '4 656' 129.2(7) ?
N122 C123 N124 . . . 115.5(10) ?
N122 C123 H123 . . . 122.4 ?
N124 C123 H123 . . . 122.1 ?
Ag2 N124 C123 . . . 130.6(7) ?
Ag2 N124 C125 . . . 126.2(7) ?
C123 N124 C125 . . . 102.6(9) ?
N121 C125 N124 . . . 110.5(10) ?
N121 C125 H125 . . . 125.7 ?
N124 C125 H125 . . . 123.9 ?
N211 C2 N221 . . . 110.3(8) ?
N211 C2 H2a . . . 109.5 ?
N211 C2 H2b . . . 109.5 ?
N221 C2 H2a . . . 109.0 ?
N221 C2 H2b . . . 109.0 ?
H2a C2 H2b . . . 109.6 ?
C2 N211 N212 . . . 121.2(8) ?
C2 N211 C215 . . . 129.8(9) ?
N212 N211 C215 . . . 108.9(8) ?
N211 N212 C213 . . . 102.4(8) ?
N211 N212 Ag2 . . '1 545' 130.2(6) ?
C213 N212 Ag2 . . '1 545' 124.0(7) ?
N212 C213 N214 . . . 116.2(9) ?
N212 C213 H213 . . . 121.8 ?
N214 C213 H213 . . . 122.0 ?
Ag1 N214 C213 . . . 133.3(7) ?
Ag1 N214 C215 . . . 124.0(7) ?
C213 N214 C215 . . . 101.7(8) ?
N211 C215 N214 . . . 110.8(9) ?
N211 C215 H215 . . . 125.1 ?
N214 C215 H215 . . . 124.1 ?
C2 N221 N222 . . . 120.0(8) ?
C2 N221 C225 . . . 130.3(9) ?
N222 N221 C225 . . . 109.6(8) ?
N221 N222 C223 . . . 102.6(9) ?
N222 C223 N224 . . . 114.4(9) ?
N222 C223 H223 . . . 123.1 ?
N224 C223 H223 . . . 122.5 ?
C223 N224 C225 . . . 100.6(9) ?
C223 N224 Ag3 . . '1 545' 126.6(7) ?
C225 N224 Ag3 . . '1 545' 132.4(8) ?
N221 C225 N224 . . . 112.7(10) ?
N221 C225 H225 . . . 123.8 ?
N224 C225 H225 . . . 123.4 ?
N311 C3 N321 . . . 113.1(8) ?
N311 C3 H3a . . . 109.5 ?
N311 C3 H3b . . . 109.1 ?
N321 C3 H3a . . . 109.1 ?
N321 C3 H3b . . . 109.0 ?
H3a C3 H3b . . . 106.7 ?
C3 N311 N312 . . . 120.0(8) ?
C3 N311 C315 . . . 130.1(9) ?
N312 N311 C315 . . . 109.9(8) ?
Ag1 N312 N311 . . . 122.3(6) ?
Ag1 N312 C313 . . . 134.3(7) ?
N311 N312 C313 . . . 102.1(8) ?
N312 C313 N314 . . . 114.4(9) ?
N312 C313 H313 . . . 122.7 ?
N314 C313 H313 . . . 122.9 ?
C313 N314 C315 . . . 103.9(8) ?
C313 N314 Ag2 . . '1 445' 130.2(7) ?
C315 N314 Ag2 . . '1 445' 125.9(7) ?
N311 C315 N314 . . . 109.7(9) ?
N311 C315 H315 . . . 125.4 ?
N314 C315 H315 . . . 124.9 ?
C3 N321 N322 . . . 120.0(8) ?
C3 N321 C325 . . . 130.4(9) ?
N322 N321 C325 . . . 109.5(8) ?
N321 N322 C323 . . . 101.6(9) ?
N322 C323 N324 . . . 116.2(10) ?
N322 C323 H323 . . . 121.2 ?
N324 C323 H323 . . . 122.6 ?
Ag3 N324 C323 . . . 126.5(8) ?
Ag3 N324 C325 . . . 129.5(7) ?
C323 N324 C325 . . . 103.7(9) ?
N321 C325 N324 . . . 109.0(9) ?
N321 C325 H325 . . . 125.3 ?
N324 C325 H325 . . . 125.8 ?
N411 C4 N421 . . . 110.1(9) ?
N411 C4 H4a . . . 110.2 ?
N411 C4 H4b . . . 109.9 ?
N421 C4 H4a . . . 110.2 ?
N421 C4 H4b . . . 109.9 ?
H4a C4 H4b . . . 106.6 ?
C4 N411 N412 . . . 120.4(9) ?
C4 N411 C415 . . . 129.9(10) ?
N412 N411 C415 . . . 109.5(8) ?
N411 N412 C413 . . . 101.5(9) ?
N411 N412 Ag3 . . '1 655' 118.0(7) ?
C413 N412 Ag3 . . '1 655' 134.4(8) ?
N412 C413 N414 . . . 115.4(9) ?
N412 C413 H413 . . . 122.1 ?
N414 C413 H413 . . . 122.5 ?
Ag2 N414 C413 . . . 129.2(7) ?
Ag2 N414 C415 . . . 124.7(8) ?
C413 N414 C415 . . . 103.6(9) ?
N411 C415 N414 . . . 109.9(10) ?
N411 C415 H415 . . . 124.7 ?
N414 C415 H415 . . . 125.4 ?
C4 N421 N422 . . . 120.9(10) ?
C4 N421 C425 . . . 130.6(10) ?
N422 N421 C425 . . . 108.5(9) ?
N421 N422 C423 . . . 103.8(10) ?
N421 N422 Ag3 . . '1 655' 115.6(7) ?
C423 N422 Ag3 . . '1 655' 140.5(8) ?
N422 C423 N424 . . . 113.3(11) ?
N422 C423 H423 . . . 123.2 ?
N424 C423 H423 . . . 123.5 ?
C423 N424 C425 . . . 103.5(10) ?
C423 N424 Ag3 . . '3 566' 134.3(8) ?
C425 N424 Ag3 . . '3 566' 121.6(8) ?
N421 C425 N424 . . . 110.9(10) ?
N421 C425 H425 . . . 124.0 ?
N424 C425 H425 . . . 125.1 ?
O11 S01 O12 . . . 112.9(7) ?
O11 S01 O13 . . . 116.6(8) ?
O11 S01 C01 . . . 102.8(6) ?
O12 S01 O13 . . . 115.0(9) ?
O12 S01 C01 . . . 104.9(7) ?
O13 S01 C01 . . . 102.4(6) ?
S01 C01 F11 . . . 114.4(9) ?
S01 C01 F12 . . . 115.4(9) ?
S01 C01 F13 . . . 111.9(9) ?
F11 C01 F12 . . . 106.0(10) ?
F11 C01 F13 . . . 103.1(10) ?
F12 C01 F13 . . . 104.9(10) ?
O21 S02 O22 . . . 116.6(6) ?
O21 S02 O23 . . . 112.1(6) ?
O21 S02 C02 . . . 104.6(7) ?
O22 S02 O23 . . . 115.9(6) ?
O22 S02 C02 . . . 103.3(7) ?
O23 S02 C02 . . . 102.0(6) ?
S02 C02 F21 . . . 109.2(11) ?
S02 C02 F22 . . . 112.3(11) ?
S02 C02 F23 . . . 113.8(11) ?
F21 C02 F22 . . . 107.7(12) ?
F21 C02 F23 . . . 105.1(14) ?
F22 C02 F23 . . . 108.3(13) ?
O31 S03 O32 . . . 115.5(12) ?
O31 S03 O33 . . . 120.6(13) ?
O31 S03 C03 . . . 109.0(17) ?
O32 S03 O33 . . . 101.5(11) ?
O32 S03 C03 . . . 105.3(16) ?
O33 S03 C03 . . . 103.3(16) ?
O31' S03 O32' . . . 118.6(12) ?
O31' S03 O33' . . . 104.2(12) ?
O31' S03 C03' . . . 107.6(11) ?
O32' S03 O33' . . . 109.9(13) ?
O32' S03 C03' . . . 118.1(13) ?
O33' S03 C03' . . . 95.0(13) ?
S03 C03 F31 . . . 113(3) ?
S03 C03 F32 . . . 100(3) ?
S03 C03 F33 . . . 123(3) ?
F31 C03 F32 . . . 115(3) ?
F31 C03 F33 . . . 108(4) ?
F32 C03 F33 . . . 96(3) ?
S03 C03' F31' . . . 108.3(17) ?
S03 C03' F32' . . . 118(2) ?
S03 C03' F33' . . . 91.8(16) ?
F31' C03' F32' . . . 122(2) ?
F31' C03' F33' . . . 111(2) ?
F32' C03' F33' . . . 101(2) ?
N51 C51 C52 . . . 177.4(15) ?
C51 C52 H52a . . . 108.3 ?
C51 C52 H52b . . . 111.3 ?
C51 C52 H52c . . . 109.0 ?
H52a C52 H52b . . . 108.5 ?
H52a C52 H52c . . . 109.5 ?
H52b C52 H52c . . . 110.2 ?

loop_
_geom_bond_atom_site_label_1
_geom_bond_atom_site_label_2
_geom_bond_site_symmetry_1
_geom_bond_site_symmetry_2
_geom_bond_distance
_geom_bond_publ_flag
Ag1 N114 . . 2.356(9) ?
Ag1 N214 . . 2.371(8) ?
Ag1 N312 . . 2.385(8) ?
Ag1 N112 . '4 646' 2.517(8) ?
Ag1 N122 . '4 646' 2.635(9) ?
Ag2 N124 . . 2.272(9) ?
Ag2 N414 . . 2.301(9) ?
Ag2 N212 . '1 565' 2.371(8) ?
Ag2 N314 . '1 665' 2.351(8) ?
Ag3 N324 . . 2.334(9) ?
Ag3 N412 . '1 455' 2.549(10) ?
Ag3 N422 . '1 455' 2.705(10) ?
Ag3 N224 . '1 565' 2.316(9) ?
Ag3 N424 . '3 466' 2.390(10) ?
C1 N111 . . 1.442(14) ?
C1 N121 . . 1.445(13) ?
C1 H1a . . .956 ?
C1 H1b . . .943 ?
N111 N112 . . 1.358(12) ?
N111 C115 . . 1.348(13) ?
N112 C113 . . 1.300(14) ?
C113 N114 . . 1.350(14) ?
C113 H113 . . .951 ?
N114 C115 . . 1.302(14) ?
C115 H115 . . .957 ?
N121 N122 . . 1.366(12) ?
N121 C125 . . 1.326(14) ?
N122 C123 . . 1.318(15) ?
C123 N124 . . 1.365(14) ?
C123 H123 . . .953 ?
N124 C125 . . 1.302(15) ?
C125 H125 . . .951 ?
C2 N211 . . 1.439(13) ?
C2 N221 . . 1.469(13) ?
C2 H2a . . .952 ?
C2 H2b . . .947 ?
N211 N212 . . 1.369(11) ?
N211 C215 . . 1.330(13) ?
N212 C213 . . 1.299(13) ?
C213 N214 . . 1.350(14) ?
C213 H213 . . .955 ?
N214 C215 . . 1.333(13) ?
C215 H215 . . .951 ?
N221 N222 . . 1.353(13) ?
N221 C225 . . 1.315(14) ?
N222 C223 . . 1.308(14) ?
C223 N224 . . 1.398(15) ?
C223 H223 . . .954 ?
N224 C225 . . 1.306(14) ?
C225 H225 . . .951 ?
C3 N311 . . 1.442(12) ?
C3 N321 . . 1.446(13) ?
C3 H3a . . .965 ?
C3 H3b . . .968 ?
N311 N312 . . 1.358(11) ?
N311 C315 . . 1.331(13) ?
N312 C313 . . 1.314(13) ?
C313 N314 . . 1.345(13) ?
C313 H313 . . .947 ?
N314 C315 . . 1.305(14) ?
C315 H315 . . .954 ?
N321 N322 . . 1.368(12) ?
N321 C325 . . 1.332(13) ?
N322 C323 . . 1.298(15) ?
C323 N324 . . 1.317(15) ?
C323 H323 . . .951 ?
N324 C325 . . 1.322(14) ?
C325 H325 . . .949 ?
C4 N411 . . 1.444(14) ?
C4 N421 . . 1.422(15) ?
C4 H4a . . .966 ?
C4 H4b . . .969 ?
N411 N412 . . 1.360(13) ?
N411 C415 . . 1.355(15) ?
N412 C413 . . 1.292(14) ?
C413 N414 . . 1.363(15) ?
C413 H413 . . .948 ?
N414 C415 . . 1.271(14) ?
C415 H415 . . .952 ?
N421 N422 . . 1.359(14) ?
N421 C425 . . 1.336(15) ?
N422 C423 . . 1.320(16) ?
C423 N424 . . 1.357(16) ?
C423 H423 . . .947 ?
N424 C425 . . 1.314(15) ?
C425 H425 . . .953 ?
S01 O11 . . 1.422(10) ?
S01 O12 . . 1.430(13) ?
S01 O13 . . 1.417(11) ?
S01 C01 . . 1.739(13) ?
C01 F11 . . 1.343(16) ?
C01 F12 . . 1.303(15) ?
C01 F13 . . 1.358(15) ?
S02 O21 . . 1.408(10) ?
S02 O22 . . 1.434(10) ?
S02 O23 . . 1.438(9) ?
S02 C02 . . 1.777(15) ?
C02 F21 . . 1.35(2) ?
C02 F22 . . 1.32(2) ?
C02 F23 . . 1.284(17) ?
S03 O31 . . 1.36(2) ?
S03 O32 . . 1.57(2) ?
S03 O33 . . 1.38(2) ?
S03 C03 . . 1.74(4) ?
S03 O31' . . 1.462(18) ?
S03 O32' . . 1.28(2) ?
S03 O33' . . 1.72(3) ?
S03 C03' . . 1.84(3) ?
C03 F31 . . 1.32(5) ?
C03 F32 . . 1.35(5) ?
C03 F33 . . 1.15(5) ?
C03' F31' . . 1.30(3) ?
C03' F32' . . 1.14(3) ?
C03' F33' . . 1.39(3) ?
N51 C51 . . 1.174(19) ?
C51 C52 . . 1.42(2) ?
C52 H52a . . .960 ?
C52 H52b . . .946 ?
C52 H52c . . .940 ?

loop_
_geom_hbond_atom_site_label_D
_geom_hbond_atom_site_label_H
_geom_hbond_atom_site_label_A
_geom_hbond_site_symmetry_D
_geom_hbond_site_symmetry_H
_geom_hbond_site_symmetry_A
_geom_hbond_distance_DH
_geom_hbond_distance_HA
_geom_hbond_distance_DA
_geom_hbond_angle_DHA
_geom_hbond_publ_flag
? ? ? ? ? ? ? ? ? ? ?

loop_
_geom_torsion_atom_site_label_1
_geom_torsion_atom_site_label_2
_geom_torsion_atom_site_label_3
_geom_torsion_atom_site_label_4
_geom_torsion_site_symmetry_1
_geom_torsion_site_symmetry_2
_geom_torsion_site_symmetry_3
_geom_torsion_site_symmetry_4
_geom_torsion
_geom_torsion_publ_flag
? ? ? ? ? ? ? ? ? ?
